data_4127558
loop_
_publ_author_name
'Bour, James R.'
'Ferguson, Devin M.'
'McClain, Edward J.'
'Kampf, Jeff W.'
'Sanford, Melanie S.'

_publ_section_title
;
 Connecting Organometallic Ni(III) and Ni(IV): Reactions of
 Carbon-Centered Radicals with High-Valent Organonickel Complexes.
;
_journal_issue 22
_journal_name_full 'Journal of the American Chemical Society'
_journal_page_first 8914
_journal_page_last 8920
_journal_paper_doi 10.1021/jacs.9b02411
_journal_volume 141
_journal_year 2019
_chemical_formula_moiety 'C20 H14 B F9 N6 Ni O2'
_chemical_formula_sum 'C20 H14 B F9 N6 Ni O2'
_chemical_formula_weight 610.89
_space_group_crystal_system monoclinic
_space_group_IT_number 14
_space_group_name_Hall '-P 2yn'
_space_group_name_H-M_alt 'P 1 21/n 1'
_symmetry_space_group_name_Hall '-P 2yn'
_symmetry_space_group_name_H-M 'P 1 21/n 1'
_atom_sites_solution_hydrogens geom
_audit_creation_method SHELXL-2018/3
_cell_angle_alpha 90
_cell_angle_beta 95.986(3)
_cell_angle_gamma 90
_cell_formula_units_Z 4
_cell_length_a 7.3536(3)
_cell_length_b 17.7538(5)
_cell_length_c 17.6299(7)
_cell_measurement_reflns_used 10476
_cell_measurement_temperature 85(2)
_cell_measurement_theta_max 68.4460
_cell_measurement_theta_min 3.5270
_cell_volume 2289.11(15)
_computing_cell_refinement 'CrysAlisPro 1.171.38.41 (Rigaku OD, 2015)'
_computing_data_collection 'CrysAlisPro 1.171.38.41 (Rigaku OD, 2015)'
_computing_data_reduction 'CrysAlisPro 1.171.38.41 (Rigaku OD, 2015)'
_computing_molecular_graphics 'Bruker SHELXTL'
_computing_publication_material 'Bruker SHELXTL'
_computing_structure_refinement 'SHELXL-2018/3 (Sheldrick, 2008)'
_computing_structure_solution 'SHELXT (Sheldrick, 2014)'
_diffrn_ambient_temperature 85(2)
_diffrn_measured_fraction_theta_full 0.981
_diffrn_measured_fraction_theta_max 0.970
_diffrn_measurement_device_type 'Rigaku Saturn 944+ CCD'
_diffrn_measurement_method '\w scans'
_diffrn_radiation_type CuK\a
_diffrn_radiation_wavelength 1.54184
_diffrn_reflns_av_R_equivalents 0.1675
_diffrn_reflns_av_unetI/netI 0.0340
_diffrn_reflns_Laue_measured_fraction_full 0.981
_diffrn_reflns_Laue_measured_fraction_max 0.970
_diffrn_reflns_limit_h_max 8
_diffrn_reflns_limit_h_min -8
_diffrn_reflns_limit_k_max 21
_diffrn_reflns_limit_k_min -21
_diffrn_reflns_limit_l_max 20
_diffrn_reflns_limit_l_min -19
_diffrn_reflns_number 35814
_diffrn_reflns_point_group_measured_fraction_full 0.981
_diffrn_reflns_point_group_measured_fraction_max 0.970
_diffrn_reflns_theta_full 67.684
_diffrn_reflns_theta_max 69.361
_diffrn_reflns_theta_min 3.543
_diffrn_source 'micro-focus rotating anode'
_exptl_absorpt_coefficient_mu 2.226
_exptl_absorpt_correction_T_max 1.00000
_exptl_absorpt_correction_T_min 0.63079
_exptl_absorpt_correction_type multi-scan
_exptl_absorpt_process_details
; 
CrysAlisPro 1.171.38.41 (Rigaku Oxford Diffraction, 2015) 
Empirical absorption correction using spherical harmonics, 
 implemented in SCALE3 ABSPACK scaling algorithm. 
;
_exptl_crystal_colour orange
_exptl_crystal_density_diffrn 1.773
_exptl_crystal_description needle
_exptl_crystal_F_000 1224
_exptl_crystal_size_max 0.200
_exptl_crystal_size_mid 0.050
_exptl_crystal_size_min 0.020
_refine_diff_density_max 0.947
_refine_diff_density_min -0.975
_refine_diff_density_rms 0.137
_refine_ls_extinction_method none
_refine_ls_goodness_of_fit_ref 1.154
_refine_ls_hydrogen_treatment constr
_refine_ls_matrix_type full
_refine_ls_number_parameters 462
_refine_ls_number_reflns 6315
_refine_ls_number_restraints 345
_refine_ls_restrained_S_all 1.134
_refine_ls_R_factor_all 0.0774
_refine_ls_R_factor_gt 0.0672
_refine_ls_shift/su_max 0.001
_refine_ls_shift/su_mean 0.000
_refine_ls_structure_factor_coef Fsqd
_refine_ls_weighting_details 'w=1/[\s^2^(Fo^2^)+(0.0900P)^2^+2.1119P] where P=(Fo^2^+2Fc^2^)/3'
_refine_ls_weighting_scheme calc
_refine_ls_wR_factor_gt 0.1642
_refine_ls_wR_factor_ref 0.1694
_reflns_Friedel_coverage 0.000
_reflns_number_gt 4876
_reflns_number_total 6315
_reflns_threshold_expression 'I > 2\s(I)'
_cod_data_source_file ja9b02411_si_005.cif
_cod_data_source_block dmf6121
_cod_database_code 4127558
_shelx_shelxl_version_number 2018/3
_shelx_space_group_comment
; 
The symmetry employed for this shelxl refinement is uniquely defined 
by the following loop, which should always be used as a source of 
symmetry information in preference to the above space-group names. 
They are only intended as comments. 
;

loop_
_space_group_symop_operation_xyz
'x, y, z'
'-x+1/2, y+1/2, -z+1/2'
'-x, -y, -z'
'x-1/2, -y-1/2, z-1/2'

loop_
_atom_site_label
_atom_site_type_symbol
_atom_site_fract_x
_atom_site_fract_y
_atom_site_fract_z
_atom_site_U_iso_or_equiv
_atom_site_adp_type
_atom_site_occupancy
_atom_site_site_symmetry_order
_atom_site_calc_flag
_atom_site_refinement_flags_posn
_atom_site_refinement_flags_adp
_atom_site_refinement_flags_occupancy
_atom_site_disorder_assembly
_atom_site_disorder_group
Ni1 Ni 0.18775(10) 0.76823(4) 0.46063(5) 0.0218(2) Uani 1 1 d D . . . .
F1 F 0.9124(4) 0.54264(17) 0.7612(2) 0.0430(8) Uani 1 1 d . . . . .
O1 O 0.3513(4) 0.72131(16) 0.53347(19) 0.0256(7) Uani 1 1 d . . . . .
O2 O 0.3423(5) 0.60534(17) 0.4782(2) 0.0294(8) Uani 1 1 d . . . . .
N1 N 0.3157(5) 0.7281(2) 0.3740(2) 0.0227(8) Uani 1 1 d . . . . .
N2 N 0.2099(5) 0.69656(19) 0.3139(2) 0.0221(8) Uani 1 1 d . . . . .
N3 N 0.0092(5) 0.6820(2) 0.4552(2) 0.0265(9) Uani 1 1 d . . . . .
N4 N -0.0442(5) 0.6535(2) 0.3845(2) 0.0259(9) Uani 1 1 d . . . . .
N5 N 0.0196(5) 0.8206(2) 0.3860(2) 0.0258(9) Uani 1 1 d . . . . .
N6 N -0.0544(5) 0.7793(2) 0.3247(2) 0.0251(9) Uani 1 1 d . . . . .
C1 C 0.3972(6) 0.6490(2) 0.5289(3) 0.0241(10) Uani 1 1 d . . . . .
C2 C 0.5309(6) 0.6244(2) 0.5940(3) 0.0237(10) Uani 1 1 d . . . . .
C3 C 0.5601(6) 0.5470(2) 0.6023(3) 0.0266(10) Uani 1 1 d . . . . .
H3 H 0.491490 0.513040 0.569023 0.032 Uiso 1 1 calc R U . . .
C4 C 0.6885(7) 0.5192(3) 0.6588(3) 0.0319(12) Uani 1 1 d . . . . .
H4 H 0.709159 0.466564 0.664561 0.038 Uiso 1 1 calc R U . . .
C5 C 0.7844(6) 0.5700(3) 0.7059(3) 0.0313(11) Uani 1 1 d . . . . .
C6 C 0.7606(6) 0.6466(3) 0.7002(3) 0.0302(11) Uani 1 1 d . . . . .
H6 H 0.829976 0.679992 0.734056 0.036 Uiso 1 1 calc R U . . .
C7 C 0.6315(6) 0.6740(2) 0.6432(3) 0.0261(10) Uani 1 1 d . . . . .
H7 H 0.612078 0.726712 0.637933 0.031 Uiso 1 1 calc R U . . .
C8 C 0.4901(6) 0.7168(2) 0.3616(3) 0.0265(10) Uani 1 1 d . . . . .
H8 H 0.593422 0.732209 0.394762 0.032 Uiso 1 1 calc R U . . .
C9 C 0.4976(6) 0.6791(3) 0.2928(3) 0.0258(10) Uani 1 1 d . . . . .
H9 H 0.604034 0.664851 0.270102 0.031 Uiso 1 1 calc R U . . .
C10 C 0.3175(6) 0.6668(2) 0.2643(3) 0.0245(10) Uani 1 1 d . . . . .
H10 H 0.276882 0.641699 0.218039 0.029 Uiso 1 1 calc R U . . .
C11 C -0.0458(7) 0.6326(3) 0.5059(3) 0.0305(11) Uani 1 1 d . . . . .
H11 H -0.025780 0.638073 0.559728 0.037 Uiso 1 1 calc R U . . .
C12 C -0.1359(6) 0.5725(3) 0.4684(3) 0.0319(12) Uani 1 1 d . . . . .
H12 H -0.189169 0.530192 0.490624 0.038 Uiso 1 1 calc R U . . .
C13 C -0.1314(6) 0.5873(2) 0.3917(3) 0.0311(12) Uani 1 1 d . . . . .
H13 H -0.181310 0.556148 0.350945 0.037 Uiso 1 1 calc R U . . .
C14 C -0.0516(7) 0.8908(3) 0.3762(3) 0.0326(12) Uani 1 1 d . . . . .
H14 H -0.023941 0.931939 0.409920 0.039 Uiso 1 1 calc R U . . .
C15 C -0.1697(7) 0.8941(3) 0.3102(3) 0.0329(12) Uani 1 1 d . . . . .
H15 H -0.238451 0.936422 0.290708 0.040 Uiso 1 1 calc R U . . .
C16 C -0.1676(6) 0.8231(3) 0.2783(3) 0.0295(11) Uani 1 1 d . . . . .
H16 H -0.234178 0.807753 0.231746 0.035 Uiso 1 1 calc R U . . .
C17 C 0.3670(13) 0.8536(4) 0.4768(5) 0.0284(19) Uani 0.688(6) 1 d D . P A 1
F2 F 0.5393(18) 0.8322(10) 0.4699(6) 0.032(2) Uani 0.688(6) 1 d D . P A 1
F3 F 0.3264(12) 0.9080(4) 0.4238(3) 0.0313(15) Uani 0.688(6) 1 d D . P A 1
C18 C 0.3570(10) 0.8888(4) 0.5565(4) 0.0290(13) Uani 0.688(6) 1 d D . P A 1
F4 F 0.4657(6) 0.8500(2) 0.6098(2) 0.0320(11) Uani 0.688(6) 1 d D . P A 1
F5 F 0.435(2) 0.9524(6) 0.5618(9) 0.054(3) Uani 0.688(6) 1 d D . P A 1
C19 C 0.1622(10) 0.8853(4) 0.5767(5) 0.0294(15) Uani 0.688(6) 1 d D . P A 1
F6 F 0.0668(7) 0.9417(2) 0.5388(2) 0.0377(12) Uani 0.688(6) 1 d D . P A 1
F7 F 0.1538(10) 0.8976(3) 0.6519(3) 0.0384(15) Uani 0.688(6) 1 d D . P A 1
C20 C 0.0764(10) 0.8085(4) 0.5511(5) 0.0260(18) Uani 0.688(6) 1 d D . P A 1
F8 F -0.1050(6) 0.8174(3) 0.5340(3) 0.0340(13) Uani 0.688(6) 1 d D . P A 1
F9 F 0.0989(8) 0.7613(3) 0.6108(4) 0.0284(15) Uani 0.688(6) 1 d D . P A 1
C17A C 0.357(2) 0.8598(8) 0.4688(9) 0.023(3) Uani 0.312(6) 1 d D U P A 2
F2A F 0.527(4) 0.834(2) 0.4866(14) 0.026(4) Uani 0.312(6) 1 d D U P A 2
F3A F 0.353(3) 0.8927(8) 0.3995(8) 0.030(3) Uani 0.312(6) 1 d D U P A 2
C18A C 0.3029(19) 0.9138(7) 0.5292(8) 0.026(2) Uani 0.312(6) 1 d D U P A 2
F4A F 0.426(3) 0.9634(11) 0.5586(17) 0.031(3) Uani 0.312(6) 1 d D U P A 2
F5A F 0.1956(12) 0.9678(4) 0.4973(5) 0.032(2) Uani 0.312(6) 1 d D U P A 2
C19A C 0.2053(19) 0.8718(7) 0.5874(8) 0.025(2) Uani 0.312(6) 1 d D U P A 2
F6A F 0.1184(19) 0.9196(7) 0.6310(7) 0.033(3) Uani 0.312(6) 1 d D U P A 2
F7A F 0.3275(12) 0.8333(4) 0.6359(5) 0.031(2) Uani 0.312(6) 1 d D U P A 2
C20A C 0.0667(18) 0.8158(8) 0.5457(8) 0.020(3) Uani 0.312(6) 1 d D U P A 2
F8A F -0.0893(14) 0.8523(7) 0.5236(7) 0.031(2) Uani 0.312(6) 1 d D U P A 2
F9A F 0.028(2) 0.7632(7) 0.5963(10) 0.029(3) Uani 0.312(6) 1 d D U P A 2
B1 B 0.0021(7) 0.6963(3) 0.3141(4) 0.0246(12) Uani 1 1 d . . . . .
H1 H -0.060396 0.674178 0.266079 0.029 Uiso 1 1 calc R U . . .

loop_
_atom_site_aniso_label
_atom_site_aniso_U_11
_atom_site_aniso_U_22
_atom_site_aniso_U_33
_atom_site_aniso_U_23
_atom_site_aniso_U_13
_atom_site_aniso_U_12
Ni1 0.0240(4) 0.0122(3) 0.0302(5) -0.0015(3) 0.0083(3) -0.0019(3)
F1 0.0364(16) 0.0356(15) 0.054(2) -0.0009(14) -0.0104(14) 0.0070(13)
O1 0.0343(17) 0.0120(13) 0.031(2) -0.0004(12) 0.0070(15) 0.0001(12)
O2 0.0344(18) 0.0169(15) 0.037(2) -0.0066(14) 0.0035(15) 0.0000(13)
N1 0.0216(19) 0.0199(17) 0.027(2) -0.0018(15) 0.0028(15) -0.0042(14)
N2 0.0190(18) 0.0166(16) 0.031(2) -0.0054(15) 0.0048(15) -0.0010(13)
N3 0.0282(19) 0.0170(16) 0.036(3) -0.0016(16) 0.0126(17) -0.0009(15)
N4 0.0247(19) 0.0144(16) 0.040(3) -0.0032(16) 0.0107(17) -0.0059(14)
N5 0.0275(19) 0.0164(16) 0.034(2) -0.0033(15) 0.0053(17) -0.0012(15)
N6 0.0201(18) 0.0174(17) 0.038(3) -0.0040(16) 0.0051(16) -0.0011(14)
C1 0.027(2) 0.0126(18) 0.034(3) -0.0037(18) 0.008(2) -0.0023(17)
C2 0.027(2) 0.0145(19) 0.030(3) 0.0004(17) 0.0083(19) -0.0009(16)
C3 0.028(2) 0.016(2) 0.036(3) -0.0038(18) 0.007(2) -0.0041(17)
C4 0.030(2) 0.019(2) 0.046(3) 0.001(2) 0.003(2) 0.0019(18)
C5 0.025(2) 0.029(2) 0.039(3) -0.001(2) 0.002(2) 0.0043(19)
C6 0.027(2) 0.024(2) 0.040(3) -0.008(2) 0.003(2) -0.0035(18)
C7 0.029(2) 0.0159(19) 0.035(3) -0.0022(18) 0.010(2) -0.0014(17)
C8 0.021(2) 0.023(2) 0.036(3) 0.0022(19) 0.007(2) -0.0017(17)
C9 0.021(2) 0.025(2) 0.034(3) 0.0014(19) 0.010(2) 0.0014(17)
C10 0.027(2) 0.018(2) 0.029(3) -0.0039(18) 0.0068(19) 0.0017(17)
C11 0.033(3) 0.020(2) 0.041(3) 0.003(2) 0.019(2) -0.0039(19)
C12 0.025(2) 0.018(2) 0.055(4) 0.002(2) 0.013(2) -0.0030(18)
C13 0.021(2) 0.015(2) 0.057(4) -0.005(2) 0.008(2) -0.0049(16)
C14 0.041(3) 0.017(2) 0.041(3) -0.0006(19) 0.008(2) 0.0063(19)
C15 0.030(2) 0.025(2) 0.044(3) 0.001(2) 0.003(2) 0.0062(19)
C16 0.020(2) 0.027(2) 0.041(3) 0.000(2) 0.001(2) 0.0013(17)
C17 0.037(4) 0.016(4) 0.033(3) 0.005(2) 0.005(3) -0.004(3)
F2 0.031(3) 0.029(4) 0.035(5) -0.003(4) 0.001(3) -0.011(2)
F3 0.044(3) 0.019(3) 0.030(3) 0.007(2) 0.000(3) -0.011(2)
C18 0.043(3) 0.011(3) 0.033(3) -0.001(2) 0.001(3) -0.004(2)
F4 0.041(2) 0.0203(18) 0.033(2) -0.0006(15) -0.0018(18) -0.0009(16)
F5 0.089(6) 0.030(4) 0.043(5) -0.004(4) 0.004(4) -0.038(5)
C19 0.044(3) 0.017(3) 0.027(3) 0.001(3) 0.001(3) 0.007(2)
F6 0.058(3) 0.0175(18) 0.037(3) 0.0008(16) 0.001(2) 0.0149(18)
F7 0.061(4) 0.024(3) 0.030(3) -0.003(2) 0.009(3) 0.011(2)
C20 0.028(3) 0.019(3) 0.031(4) 0.005(3) 0.005(3) 0.005(2)
F8 0.027(2) 0.031(3) 0.044(3) 0.002(2) 0.0083(18) 0.012(2)
F9 0.036(4) 0.019(2) 0.032(4) 0.0038(19) 0.011(3) 0.006(2)
C17A 0.023(6) 0.017(6) 0.028(5) -0.004(4) 0.000(4) -0.003(5)
F2A 0.024(6) 0.020(7) 0.033(9) -0.011(7) -0.002(6) 0.000(5)
F3A 0.036(7) 0.023(6) 0.032(5) 0.001(5) 0.001(5) -0.006(5)
C18A 0.034(5) 0.011(4) 0.035(5) -0.003(3) 0.004(4) 0.001(3)
F4A 0.053(6) 0.005(5) 0.035(9) 0.001(4) -0.004(5) -0.004(4)
F5A 0.045(5) 0.013(3) 0.037(5) 0.001(3) 0.001(4) 0.003(3)
C19A 0.036(5) 0.012(4) 0.027(5) -0.004(3) 0.003(3) 0.004(3)
F6A 0.051(7) 0.018(6) 0.032(7) -0.010(5) 0.008(5) 0.004(4)
F7A 0.039(5) 0.023(4) 0.029(5) -0.002(3) -0.003(3) 0.003(3)
C20A 0.026(4) 0.011(5) 0.022(6) -0.002(3) 0.007(4) 0.007(3)
F8A 0.027(4) 0.022(5) 0.043(6) -0.001(5) 0.007(4) 0.012(4)
F9A 0.042(8) 0.018(4) 0.029(7) 0.002(4) 0.009(6) 0.001(5)
B1 0.020(2) 0.018(2) 0.037(3) -0.002(2) 0.008(2) -0.0033(19)

loop_
_atom_type_symbol
_atom_type_description
_atom_type_scat_dispersion_real
_atom_type_scat_dispersion_imag
_atom_type_scat_source
C C 0.0181 0.0091 'International Tables Vol C Tables 4.2.6.8 and 6.1.1.4'
H H 0.0000 0.0000 'International Tables Vol C Tables 4.2.6.8 and 6.1.1.4'
B B 0.0090 0.0039 'International Tables Vol C Tables 4.2.6.8 and 6.1.1.4'
N N 0.0311 0.0180 'International Tables Vol C Tables 4.2.6.8 and 6.1.1.4'
O O 0.0492 0.0322 'International Tables Vol C Tables 4.2.6.8 and 6.1.1.4'
F F 0.0727 0.0534 'International Tables Vol C Tables 4.2.6.8 and 6.1.1.4'
Ni Ni -3.0029 0.5091 'International Tables Vol C Tables 4.2.6.8 and 6.1.1.4'

loop_
_geom_angle_atom_site_label_1
_geom_angle_atom_site_label_2
_geom_angle_atom_site_label_3
_geom_angle
O1 Ni1 N5 178.02(14)
O1 Ni1 C20 84.2(3)
N5 Ni1 C20 94.8(3)
O1 Ni1 N1 92.62(15)
N5 Ni1 N1 88.32(16)
C20 Ni1 N1 176.2(3)
O1 Ni1 C20A 88.7(5)
N5 Ni1 C20A 90.2(5)
N1 Ni1 C20A 175.9(4)
O1 Ni1 C17 82.7(3)
N5 Ni1 C17 95.5(3)
C20 Ni1 C17 86.2(3)
N1 Ni1 C17 91.3(2)
O1 Ni1 N3 93.66(15)
N5 Ni1 N3 88.03(16)
C20 Ni1 N3 89.4(2)
N1 Ni1 N3 92.82(15)
C20A Ni1 N3 91.0(4)
C17 Ni1 N3 174.6(3)
O1 Ni1 C17A 87.9(6)
N5 Ni1 C17A 90.4(6)
N1 Ni1 C17A 90.4(4)
C20A Ni1 C17A 85.8(5)
N3 Ni1 C17A 176.4(4)
C1 O1 Ni1 122.6(3)
C8 N1 N2 106.8(4)
C8 N1 Ni1 135.4(3)
N2 N1 Ni1 117.5(3)
C10 N2 N1 109.8(4)
C10 N2 B1 130.9(4)
N1 N2 B1 119.2(4)
C11 N3 N4 106.7(4)
C11 N3 Ni1 134.8(4)
N4 N3 Ni1 116.7(3)
C13 N4 N3 109.3(4)
C13 N4 B1 131.3(4)
N3 N4 B1 119.4(4)
C14 N5 N6 105.9(4)
C14 N5 Ni1 137.3(4)
N6 N5 Ni1 116.7(3)
C16 N6 N5 109.8(4)
C16 N6 B1 129.1(4)
N5 N6 B1 121.0(4)
O2 C1 O1 126.2(5)
O2 C1 C2 121.1(4)
O1 C1 C2 112.7(4)
C3 C2 C7 119.3(4)
C3 C2 C1 116.8(4)
C7 C2 C1 123.8(4)
C4 C3 C2 120.8(4)
C4 C3 H3 119.6
C2 C3 H3 119.6
C5 C4 C3 117.9(4)
C5 C4 H4 121.1
C3 C4 H4 121.1
F1 C5 C4 117.9(4)
F1 C5 C6 118.4(4)
C4 C5 C6 123.7(5)
C5 C6 C7 118.0(4)
C5 C6 H6 121.0
C7 C6 H6 121.0
C6 C7 C2 120.4(4)
C6 C7 H7 119.8
C2 C7 H7 119.8
N1 C8 C9 109.9(4)
N1 C8 H8 125.0
C9 C8 H8 125.0
C10 C9 C8 105.6(4)
C10 C9 H9 127.2
C8 C9 H9 127.2
N2 C10 C9 107.9(4)
N2 C10 H10 126.1
C9 C10 H10 126.1
N3 C11 C12 110.3(5)
N3 C11 H11 124.8
C12 C11 H11 124.8
C13 C12 C11 105.1(4)
C13 C12 H12 127.4
C11 C12 H12 127.4
N4 C13 C12 108.6(5)
N4 C13 H13 125.7
C12 C13 H13 125.7
N5 C14 C15 110.3(4)
N5 C14 H14 124.8
C15 C14 H14 124.8
C16 C15 C14 105.9(4)
C16 C15 H15 127.1
C14 C15 H15 127.1
N6 C16 C15 108.1(5)
N6 C16 H16 126.0
C15 C16 H16 126.0
F2 C17 F3 106.5(8)
F2 C17 C18 109.4(8)
F3 C17 C18 108.1(6)
F2 C17 Ni1 112.6(10)
F3 C17 Ni1 110.2(7)
C18 C17 Ni1 109.9(5)
F5 C18 F4 100.0(9)
F5 C18 C19 116.8(9)
F4 C18 C19 108.6(6)
F5 C18 C17 111.3(9)
F4 C18 C17 110.1(6)
C19 C18 C17 109.5(6)
F7 C19 F6 106.9(6)
F7 C19 C18 111.5(7)
F6 C19 C18 107.9(6)
F7 C19 C20 111.7(6)
F6 C19 C20 109.4(6)
C18 C19 C20 109.5(6)
F9 C20 F8 106.7(6)
F9 C20 C19 107.9(6)
F8 C20 C19 109.0(6)
F9 C20 Ni1 112.1(6)
F8 C20 Ni1 110.0(5)
C19 C20 Ni1 111.1(5)
F2A C17A F3A 107.0(14)
F2A C17A C18A 111.1(15)
F3A C17A C18A 112.2(13)
F2A C17A Ni1 107(2)
F3A C17A Ni1 109.0(12)
C18A C17A Ni1 110.6(8)
F4A C18A F5A 92.1(13)
F4A C18A C19A 114.5(15)
F5A C18A C19A 109.9(11)
F4A C18A C17A 118.4(15)
F5A C18A C17A 110.4(12)
C19A C18A C17A 110.0(10)
F7A C19A F6A 106.1(11)
F7A C19A C18A 110.3(11)
F6A C19A C18A 111.4(11)
F7A C19A C20A 109.5(11)
F6A C19A C20A 110.2(11)
C18A C19A C20A 109.2(10)
F9A C20A F8A 107.0(11)
F9A C20A C19A 107.8(12)
F8A C20A C19A 109.2(11)
F9A C20A Ni1 110.2(12)
F8A C20A Ni1 114.8(10)
C19A C20A Ni1 107.6(8)
N4 B1 N2 108.1(4)
N4 B1 N6 106.9(4)
N2 B1 N6 106.1(3)
N4 B1 H1 111.8
N2 B1 H1 111.8
N6 B1 H1 111.8

loop_
_geom_bond_atom_site_label_1
_geom_bond_atom_site_label_2
_geom_bond_distance
Ni1 O1 1.862(3)
Ni1 N5 1.945(4)
Ni1 C20 1.999(8)
Ni1 N1 2.006(4)
Ni1 C20A 2.008(13)
Ni1 C17 2.010(8)
Ni1 N3 2.012(4)
Ni1 C17A 2.041(14)
F1 C5 1.372(6)
O1 C1 1.332(5)
O2 C1 1.220(6)
N1 C8 1.339(6)
N1 N2 1.367(5)
N2 C10 1.347(6)
N2 B1 1.529(6)
N3 C11 1.344(6)
N3 N4 1.366(6)
N4 C13 1.352(6)
N4 B1 1.524(7)
N5 C14 1.357(6)
N5 N6 1.371(5)
N6 C16 1.351(6)
N6 B1 1.548(6)
C1 C2 1.496(7)
C2 C3 1.395(6)
C2 C7 1.394(7)
C3 C4 1.389(7)
C3 H3 0.9500
C4 C5 1.372(7)
C4 H4 0.9500
C5 C6 1.373(7)
C6 C7 1.396(7)
C6 H6 0.9500
C7 H7 0.9500
C8 C9 1.390(7)
C8 H8 0.9500
C9 C10 1.384(7)
C9 H9 0.9500
C10 H10 0.9500
C11 C12 1.388(7)
C11 H11 0.9500
C12 C13 1.380(8)
C12 H12 0.9500
C13 H13 0.9500
C14 C15 1.378(8)
C14 H14 0.9500
C15 C16 1.381(7)
C15 H15 0.9500
C16 H16 0.9500
C17 F2 1.340(10)
C17 F3 1.355(9)
C17 C18 1.546(10)
C18 F5 1.265(10)
C18 F4 1.356(9)
C18 C19 1.514(10)
C19 F7 1.351(10)
C19 F6 1.358(8)
C19 C20 1.549(9)
C20 F9 1.342(8)
C20 F8 1.346(8)
C17A F2A 1.339(17)
C17A F3A 1.352(16)
C17A C18A 1.516(15)
C18A F4A 1.330(18)
C18A F5A 1.328(15)
C18A C19A 1.509(15)
C19A F7A 1.359(15)
C19A F6A 1.350(17)
C19A C20A 1.553(15)
C20A F9A 1.343(15)
C20A F8A 1.339(15)
B1 H1 1.0000

loop_
_geom_torsion_atom_site_label_1
_geom_torsion_atom_site_label_2
_geom_torsion_atom_site_label_3
_geom_torsion_atom_site_label_4
_geom_torsion
C20 Ni1 O1 C1 133.4(4)
N1 Ni1 O1 C1 -48.7(3)
C20A Ni1 O1 C1 135.2(5)
C17 Ni1 O1 C1 -139.7(4)
N3 Ni1 O1 C1 44.3(3)
C17A Ni1 O1 C1 -139.0(5)
C8 N1 N2 C10 -0.7(5)
Ni1 N1 N2 C10 -174.7(3)
C8 N1 N2 B1 176.4(4)
Ni1 N1 N2 B1 2.4(5)
C11 N3 N4 C13 0.1(5)
Ni1 N3 N4 C13 167.2(3)
C11 N3 N4 B1 -178.8(4)
Ni1 N3 N4 B1 -11.7(5)
C14 N5 N6 C16 0.2(5)
Ni1 N5 N6 C16 180.0(3)
C14 N5 N6 B1 177.2(4)
Ni1 N5 N6 B1 -3.0(5)
Ni1 O1 C1 O2 0.6(6)
Ni1 O1 C1 C2 179.9(3)
O2 C1 C2 C3 -12.7(7)
O1 C1 C2 C3 167.9(4)
O2 C1 C2 C7 164.1(5)
O1 C1 C2 C7 -15.2(6)
C7 C2 C3 C4 -0.3(7)
C1 C2 C3 C4 176.8(4)
C2 C3 C4 C5 0.2(7)
C3 C4 C5 F1 -179.4(4)
C3 C4 C5 C6 -0.1(8)
F1 C5 C6 C7 179.3(4)
C4 C5 C6 C7 0.0(8)
C5 C6 C7 C2 0.0(7)
C3 C2 C7 C6 0.2(7)
C1 C2 C7 C6 -176.6(4)
N2 N1 C8 C9 1.0(5)
Ni1 N1 C8 C9 173.4(3)
N1 C8 C9 C10 -1.0(5)
N1 N2 C10 C9 0.0(5)
B1 N2 C10 C9 -176.6(5)
C8 C9 C10 N2 0.6(5)
N4 N3 C11 C12 -0.5(5)
Ni1 N3 C11 C12 -164.1(3)
N3 C11 C12 C13 0.7(5)
N3 N4 C13 C12 0.3(5)
B1 N4 C13 C12 179.0(4)
C11 C12 C13 N4 -0.6(5)
N6 N5 C14 C15 0.5(6)
Ni1 N5 C14 C15 -179.3(4)
N5 C14 C15 C16 -0.9(6)
N5 N6 C16 C15 -0.8(5)
B1 N6 C16 C15 -177.5(4)
C14 C15 C16 N6 1.0(6)
F2 C17 C18 F5 71.1(14)
F3 C17 C18 F5 -44.4(11)
Ni1 C17 C18 F5 -164.7(9)
F2 C17 C18 F4 -38.8(11)
F3 C17 C18 F4 -154.4(7)
Ni1 C17 C18 F4 85.3(6)
F2 C17 C18 C19 -158.2(10)
F3 C17 C18 C19 86.3(8)
Ni1 C17 C18 C19 -34.1(8)
F5 C18 C19 F7 -67.7(11)
F4 C18 C19 F7 44.4(7)
C17 C18 C19 F7 164.6(6)
F5 C18 C19 F6 49.3(11)
F4 C18 C19 F6 161.4(5)
C17 C18 C19 F6 -78.4(7)
F5 C18 C19 C20 168.3(10)
F4 C18 C19 C20 -79.7(7)
C17 C18 C19 C20 40.6(8)
F7 C19 C20 F9 -29.7(9)
F6 C19 C20 F9 -147.8(7)
C18 C19 C20 F9 94.2(8)
F7 C19 C20 F8 85.7(8)
F6 C19 C20 F8 -32.3(8)
C18 C19 C20 F8 -150.3(7)
F7 C19 C20 Ni1 -152.9(6)
F6 C19 C20 Ni1 89.0(6)
C18 C19 C20 Ni1 -29.0(8)
F2A C17A C18A F4A 41(3)
F3A C17A C18A F4A -78(2)
Ni1 C17A C18A F4A 159.8(15)
F2A C17A C18A F5A 146(2)
F3A C17A C18A F5A 25.9(17)
Ni1 C17A C18A F5A -96.0(11)
F2A C17A C18A C19A -93(2)
F3A C17A C18A C19A 147.3(14)
Ni1 C17A C18A C19A 25.4(15)
F4A C18A C19A F7A -59.3(18)
F5A C18A C19A F7A -161.3(11)
C17A C18A C19A F7A 76.9(14)
F4A C18A C19A F6A 58.3(19)
F5A C18A C19A F6A -43.8(15)
C17A C18A C19A F6A -165.5(13)
F4A C18A C19A C20A -179.8(16)
F5A C18A C19A C20A 78.2(13)
C17A C18A C19A C20A -43.5(16)
F7A C19A C20A F9A 39.0(15)
F6A C19A C20A F9A -77.4(15)
C18A C19A C20A F9A 159.9(13)
F7A C19A C20A F8A 154.9(12)
F6A C19A C20A F8A 38.5(15)
C18A C19A C20A F8A -84.2(14)
F7A C19A C20A Ni1 -79.9(11)
F6A C19A C20A Ni1 163.7(10)
C18A C19A C20A Ni1 41.0(13)
C13 N4 B1 N2 -113.2(5)
N3 N4 B1 N2 65.4(5)
C13 N4 B1 N6 132.9(5)
N3 N4 B1 N6 -48.5(5)
C10 N2 B1 N4 116.9(5)
N1 N2 B1 N4 -59.5(5)
C10 N2 B1 N6 -128.7(5)
N1 N2 B1 N6 55.0(6)
C16 N6 B1 N4 -124.5(5)
N5 N6 B1 N4 59.1(5)
C16 N6 B1 N2 120.2(5)
N5 N6 B1 N2 -56.2(6)
